data_2220272
loop_
_publ_author_name
'Shukla, Deepak'
'Rajeswaran, Manju'
'Ahearn, Wendy G.'
'Meyer, Dianne M.'

_publ_section_title <i>N</i>,<i>N</i>'-Bis(2,2,3,3,4,4,4-heptafluorobutyl)naphthalene-1,4:5,8-tetracarboximide
_journal_coeditor_code LH2728
_journal_issue 12
_journal_name_full 'Acta Crystallographica Section E'
_journal_page_first o2327
_journal_paper_doi 10.1107/S1600536808036738
_journal_volume 64
_journal_year 2008
_chemical_formula_iupac 'C22 H8 F14 N2 O4'
_chemical_formula_moiety 'C22 H8 F14 N2 O4'
_chemical_formula_sum 'C22 H8 F14 N2 O4'
_chemical_formula_weight 630.30
_chemical_name_systematic
;
<i>N</i>,<i>N</i>'-Bis(2,2,3,3,4,4,4-heptafluorobutyl)naphthalene-1,4:5,8-
tetracarboximide
;
_space_group_IT_number 2
_symmetry_cell_setting triclinic
_symmetry_space_group_name_Hall '-P 1'
_symmetry_space_group_name_H-M 'P -1'
_atom_sites_solution_hydrogens geom
_atom_sites_solution_primary direct
_atom_sites_solution_secondary difmap
_audit_creation_method SHELXL-97
_cell_angle_alpha 66.693(4)
_cell_angle_beta 79.064(4)
_cell_angle_gamma 89.115(7)
_cell_formula_units_Z 1
_cell_length_a 5.1910(5)
_cell_length_b 10.1459(12)
_cell_length_c 11.5988(15)
_cell_measurement_reflns_used 4558
_cell_measurement_temperature 293(2)
_cell_measurement_theta_max 26.733
_cell_measurement_theta_min 0.998
_cell_volume 549.64(11)
_computing_cell_refinement
;
SCALEPACK (Otwinowski & Minor, 1997)
;
_computing_data_collection
;
COLLECT (Nonius, 2000)
;
_computing_data_reduction
;
DENZO and SCALEPACK (Otwinowski & Minor, 1997)
;
_computing_molecular_graphics
;
SHELXTL (Sheldrick, 2008) and Materials Studio (Accelrys, 2002)
;
_computing_publication_material 'publCIF (Westrip, 2008)'
_computing_structure_refinement
;
SHELXTL (Sheldrick, 2008)
;
_computing_structure_solution
;
SHELXTL (Sheldrick, 2008)
;
_diffrn_ambient_temperature 293(2)
_diffrn_detector_area_resol_mean 9
_diffrn_measured_fraction_theta_full 0.965
_diffrn_measured_fraction_theta_max 0.905
_diffrn_measurement_device_type 'Nonius KappaCCD'
_diffrn_measurement_method '\f and \w'
_diffrn_radiation_monochromator graphite
_diffrn_radiation_source 'fine-focus sealed tube'
_diffrn_radiation_type MoK\a
_diffrn_radiation_wavelength 0.71073
_diffrn_reflns_av_R_equivalents 0.0567
_diffrn_reflns_av_sigmaI/netI 0.1148
_diffrn_reflns_limit_h_max 6
_diffrn_reflns_limit_h_min -6
_diffrn_reflns_limit_k_max 11
_diffrn_reflns_limit_k_min -12
_diffrn_reflns_limit_l_max 12
_diffrn_reflns_limit_l_min -14
_diffrn_reflns_number 3049
_diffrn_reflns_theta_full 26.61
_diffrn_reflns_theta_max 26.61
_diffrn_reflns_theta_min 4.09
_exptl_absorpt_coefficient_mu 0.209
_exptl_absorpt_correction_type none
_exptl_crystal_colour pink
_exptl_crystal_density_diffrn 1.904
_exptl_crystal_density_method 'not measured'
_exptl_crystal_description Needle
_exptl_crystal_F_000 312
_exptl_crystal_size_max 0.15
_exptl_crystal_size_mid 0.10
_exptl_crystal_size_min 0.05
_refine_diff_density_max 0.229
_refine_diff_density_min -0.230
_refine_ls_extinction_method none
_refine_ls_goodness_of_fit_ref 0.930
_refine_ls_hydrogen_treatment constr
_refine_ls_matrix_type full
_refine_ls_number_parameters 190
_refine_ls_number_reflns 2094
_refine_ls_number_restraints 0
_refine_ls_restrained_S_all 0.930
_refine_ls_R_factor_all 0.1806
_refine_ls_R_factor_gt 0.0670
_refine_ls_shift/su_max 0.000
_refine_ls_shift/su_mean 0.000
_refine_ls_structure_factor_coef Fsqd
_refine_ls_weighting_details 'calc w=1/[\s^2^(Fo^2^)+(0.1000P)^2^+0.3623P] where P=(Fo^2^+2Fc^2^)/3'
_refine_ls_weighting_scheme calc
_refine_ls_wR_factor_gt 0.1604
_refine_ls_wR_factor_ref 0.2230
_reflns_number_gt 909
_reflns_number_total 2094
_reflns_threshold_expression I>2\s(I)
_cod_data_source_file lh2728.cif
_cod_data_source_block I
_cod_depositor_comments
;
The following automatic conversions were performed:
'_symmetry_cell_setting' value 'Triclinic' changed to 'triclinic'
according to '/home/saulius/struct/CIF-dictionaries/cif_core.dic'
dictionary named 'cif_core.dic' version 2.4.1 from 2010-06-29.

Automatic conversion script
Id: cif_fix_enum 1527 2010-12-29 10:47:43Z saulius 

The following automatic conversions were performed:

'_symmetry_cell_setting' value 'Triclinic' changed to 'triclinic'
according to /home/saulius/struct/CIF-dictionaries/cif_core.dic
dictionary named 'cif_core.dic' version 2.4.1 from 2010-06-29.

Automatic conversion script
Id: cif_fix_values 1715 2011-07-08 13:25:40Z adriana 
;
_cod_database_code 2220272
_cod_database_fobs_code 2220272

loop_
_symmetry_equiv_pos_as_xyz
'x, y, z'
'-x, -y, -z'

loop_
_atom_site_type_symbol
_atom_site_label
_atom_site_fract_x
_atom_site_fract_y
_atom_site_fract_z
_atom_site_U_iso_or_equiv
_atom_site_adp_type
_atom_site_calc_flag
_atom_site_refinement_flags
_atom_site_occupancy
F F1 0.1050(6) 0.4145(3) 0.7561(3) 0.0814(11) Uani d . 1
F F2 0.1713(6) 0.5174(3) 0.8788(3) 0.0828(12) Uani d . 1
F F3 0.5849(6) 0.3623(4) 0.9393(3) 0.0873(12) Uani d . 1
F F4 0.5572(7) 0.2684(3) 0.8049(3) 0.0883(12) Uani d . 1
F F5 0.3622(7) 0.0974(4) 1.0537(3) 0.0931(12) Uani d . 1
F F6 0.0806(7) 0.2472(4) 1.0654(4) 0.1050(15) Uani d . 1
F F7 0.0800(9) 0.1477(4) 0.9346(4) 0.1234(17) Uani d . 1
O O1 0.2493(8) 0.6081(4) 0.4924(4) 0.0742(12) Uani d . 1
O O2 0.5194(8) 0.8024(4) 0.7439(4) 0.0725(12) Uani d . 1
N N1 0.3566(7) 0.6967(4) 0.6298(4) 0.0484(11) Uani d . 1
C C1 0.2325(10) 0.7037(5) 0.5308(5) 0.0528(14) Uani d . 1
C C2 0.0799(9) 0.8305(5) 0.4790(5) 0.0467(12) Uani d . 1
C C3 -0.0607(10) 0.8401(5) 0.3865(5) 0.0562(14) Uani d . 1
H H3 -0.0557 0.7679 0.3559 0.067 Uiso calc R 1
C C4 -0.2109(10) 0.9584(5) 0.3386(5) 0.0541(14) Uani d . 1
H H4 -0.3058 0.9637 0.2767 0.065 Uiso calc R 1
C C5 0.0752(9) 0.9387(5) 0.5243(4) 0.0440(12) Uani d . 1
C C6 0.2199(9) 0.9345(5) 0.6184(5) 0.0482(13) Uani d . 1
C C7 0.3779(10) 0.8079(5) 0.6691(5) 0.0523(14) Uani d . 1
C C8 0.4892(9) 0.5658(5) 0.6912(5) 0.0537(14) Uani d . 1
H H8A 0.6355 0.5891 0.7224 0.064 Uiso calc R 1
H H8B 0.5580 0.5257 0.6292 0.064 Uiso calc R 1
C C9 0.2958(10) 0.4562(6) 0.8023(5) 0.0544(14) Uani d . 1
C C10 0.4188(10) 0.3238(5) 0.8827(5) 0.0550(14) Uani d . 1
C C11 0.2281(13) 0.2022(6) 0.9871(6) 0.0676(16) Uani d . 1

loop_
_atom_site_aniso_label
_atom_site_aniso_U_11
_atom_site_aniso_U_22
_atom_site_aniso_U_33
_atom_site_aniso_U_12
_atom_site_aniso_U_13
_atom_site_aniso_U_23
F1 0.061(2) 0.082(2) 0.086(2) -0.0057(16) -0.0279(18) -0.0114(19)
F2 0.091(2) 0.063(2) 0.074(2) 0.0213(17) 0.0167(18) -0.0222(18)
F3 0.074(2) 0.098(3) 0.083(3) -0.0005(18) -0.0340(18) -0.021(2)
F4 0.108(3) 0.077(2) 0.070(2) 0.0396(19) -0.0012(19) -0.0278(19)
F5 0.107(3) 0.071(2) 0.078(2) 0.025(2) -0.018(2) -0.0064(19)
F6 0.101(3) 0.087(3) 0.082(3) 0.023(2) 0.026(2) -0.007(2)
F7 0.147(4) 0.081(3) 0.125(4) -0.039(3) -0.057(3) -0.008(3)
O1 0.095(3) 0.070(3) 0.073(3) 0.031(2) -0.024(2) -0.042(2)
O2 0.079(3) 0.067(3) 0.080(3) 0.0131(19) -0.038(2) -0.029(2)
N1 0.054(2) 0.040(2) 0.051(3) 0.0061(18) -0.010(2) -0.018(2)
C1 0.059(3) 0.046(3) 0.052(3) 0.009(3) -0.006(3) -0.021(3)
C2 0.049(3) 0.048(3) 0.044(3) 0.003(2) -0.002(2) -0.023(3)
C3 0.068(3) 0.051(3) 0.057(3) 0.006(3) -0.015(3) -0.028(3)
C4 0.064(3) 0.058(3) 0.047(3) 0.005(3) -0.016(2) -0.026(3)
C5 0.045(3) 0.044(3) 0.038(3) 0.001(2) -0.002(2) -0.014(2)
C6 0.046(3) 0.051(3) 0.041(3) 0.003(2) -0.003(2) -0.014(3)
C7 0.051(3) 0.052(3) 0.044(3) 0.000(2) -0.004(3) -0.012(3)
C8 0.050(3) 0.055(3) 0.051(3) 0.009(2) -0.010(2) -0.017(3)
C9 0.053(3) 0.056(3) 0.057(4) 0.010(3) -0.010(3) -0.026(3)
C10 0.060(3) 0.058(3) 0.054(3) 0.014(3) -0.011(3) -0.031(3)
C11 0.085(4) 0.056(4) 0.058(4) 0.003(3) -0.024(4) -0.015(3)

loop_
_atom_type_symbol
_atom_type_description
_atom_type_scat_dispersion_real
_atom_type_scat_dispersion_imag
_atom_type_scat_source
C C 0.0033 0.0016 'International Tables Vol C Tables 4.2.6.8 and 6.1.1.4'
H H 0.0000 0.0000 'International Tables Vol C Tables 4.2.6.8 and 6.1.1.4'
N N 0.0061 0.0033 'International Tables Vol C Tables 4.2.6.8 and 6.1.1.4'
O O 0.0106 0.0060 'International Tables Vol C Tables 4.2.6.8 and 6.1.1.4'
F F 0.0171 0.0103 'International Tables Vol C Tables 4.2.6.8 and 6.1.1.4'

loop_
_geom_angle_atom_site_label_1
_geom_angle_atom_site_label_2
_geom_angle_atom_site_label_3
_geom_angle_site_symmetry_1
_geom_angle_site_symmetry_3
_geom_angle
C7 N1 C1 . . 124.8(4)
C7 N1 C8 . . 117.3(5)
C1 N1 C8 . . 117.8(4)
O1 C1 N1 . . 120.4(5)
O1 C1 C2 . . 123.0(5)
N1 C1 C2 . . 116.6(5)
C3 C2 C5 . . 120.2(5)
C3 C2 C1 . . 119.6(5)
C5 C2 C1 . . 120.2(5)
C2 C3 C4 . . 120.1(5)
C2 C3 H3 . . 119.9
C4 C3 H3 . . 119.9
C6 C4 C3 2_576 . 120.9(5)
C6 C4 H4 2_576 . 119.6
C3 C4 H4 . . 119.6
C2 C5 C6 . . 122.3(5)
C2 C5 C5 . 2_576 120.6(6)
C6 C5 C5 . 2_576 117.2(6)
C4 C6 C5 2_576 . 121.0(5)
C4 C6 C7 2_576 . 121.4(5)
C5 C6 C7 . . 117.7(5)
O2 C7 N1 . . 121.5(5)
O2 C7 C6 . . 120.7(5)
N1 C7 C6 . . 117.8(5)
N1 C8 C9 . . 109.7(4)
N1 C8 H8A . . 109.7
C9 C8 H8A . . 109.7
N1 C8 H8B . . 109.7
C9 C8 H8B . . 109.7
H8A C8 H8B . . 108.2
F2 C9 F1 . . 105.5(4)
F2 C9 C10 . . 108.6(4)
F1 C9 C10 . . 108.7(4)
F2 C9 C8 . . 110.1(4)
F1 C9 C8 . . 109.2(4)
C10 C9 C8 . . 114.3(4)
F3 C10 F4 . . 107.7(4)
F3 C10 C9 . . 109.0(4)
F4 C10 C9 . . 108.5(4)
F3 C10 C11 . . 107.7(5)
F4 C10 C11 . . 107.2(5)
C9 C10 C11 . . 116.4(5)
F6 C11 F7 . . 109.6(6)
F6 C11 F5 . . 108.2(5)
F7 C11 F5 . . 107.3(5)
F6 C11 C10 . . 111.6(5)
F7 C11 C10 . . 110.2(5)
F5 C11 C10 . . 109.8(5)

loop_
_geom_bond_atom_site_label_1
_geom_bond_atom_site_label_2
_geom_bond_site_symmetry_2
_geom_bond_distance
F1 C9 . 1.357(6)
F2 C9 . 1.341(6)
F3 C10 . 1.325(6)
F4 C10 . 1.338(6)
F5 C11 . 1.321(6)
F6 C11 . 1.294(7)
F7 C11 . 1.314(6)
O1 C1 . 1.213(6)
O2 C7 . 1.223(6)
N1 C7 . 1.387(6)
N1 C1 . 1.398(6)
N1 C8 . 1.467(6)
C1 C2 . 1.477(7)
C2 C3 . 1.380(7)
C2 C5 . 1.389(6)
C3 C4 . 1.402(7)
C3 H3 . 0.9300
C4 C6 2_576 1.360(7)
C4 H4 . 0.9300
C5 C6 . 1.425(6)
C5 C5 2_576 1.435(9)
C6 C4 2_576 1.360(7)
C6 C7 . 1.491(7)
C8 C9 . 1.522(7)
C8 H8A . 0.9700
C8 H8B . 0.9700
C9 C10 . 1.513(7)
C10 C11 . 1.539(8)

loop_
_geom_torsion_atom_site_label_1
_geom_torsion_atom_site_label_2
_geom_torsion_atom_site_label_3
_geom_torsion_atom_site_label_4
_geom_torsion_site_symmetry_1
_geom_torsion_site_symmetry_4
_geom_torsion
C7 N1 C1 O1 . . 171.2(4)
C8 N1 C1 O1 . . -4.5(7)
C7 N1 C1 C2 . . -9.8(7)
C8 N1 C1 C2 . . 174.5(4)
O1 C1 C2 C3 . . 2.8(8)
N1 C1 C2 C3 . . -176.1(4)
O1 C1 C2 C5 . . -178.0(5)
N1 C1 C2 C5 . . 3.1(7)
C5 C2 C3 C4 . . -0.6(7)
C1 C2 C3 C4 . . 178.6(4)
C2 C3 C4 C6 . 2_576 0.4(8)
C3 C2 C5 C6 . . -179.1(4)
C1 C2 C5 C6 . . 1.7(7)
C3 C2 C5 C5 . 2_576 0.0(8)
C1 C2 C5 C5 . 2_576 -179.2(5)
C2 C5 C6 C4 . 2_576 -179.8(4)
C5 C5 C6 C4 2_576 2_576 1.1(8)
C2 C5 C6 C7 . . -0.6(7)
C5 C5 C6 C7 2_576 . -179.7(5)
C1 N1 C7 O2 . . -169.7(5)
C8 N1 C7 O2 . . 6.0(7)
C1 N1 C7 C6 . . 11.0(7)
C8 N1 C7 C6 . . -173.3(4)
C4 C6 C7 O2 2_576 . -5.5(7)
C5 C6 C7 O2 . . 175.3(4)
C4 C6 C7 N1 2_576 . 173.8(4)
C5 C6 C7 N1 . . -5.4(6)
C7 N1 C8 C9 . . 95.1(5)
C1 N1 C8 C9 . . -88.9(5)
N1 C8 C9 F2 . . -50.4(6)
N1 C8 C9 F1 . . 65.0(6)
N1 C8 C9 C10 . . -173.0(5)
F2 C9 C10 F3 . . -59.0(5)
F1 C9 C10 F3 . . -173.3(4)
C8 C9 C10 F3 . . 64.4(6)
F2 C9 C10 F4 . . -176.0(4)
F1 C9 C10 F4 . . 69.7(5)
C8 C9 C10 F4 . . -52.6(6)
F2 C9 C10 C11 . . 63.0(6)
F1 C9 C10 C11 . . -51.3(7)
C8 C9 C10 C11 . . -173.5(5)
F3 C10 C11 F6 . . 65.9(6)
F4 C10 C11 F6 . . -178.4(5)
C9 C10 C11 F6 . . -56.8(7)
F3 C10 C11 F7 . . -172.1(5)
F4 C10 C11 F7 . . -56.4(6)
C9 C10 C11 F7 . . 65.2(7)
F3 C10 C11 F5 . . -54.1(7)
F4 C10 C11 F5 . . 61.6(6)
C9 C10 C11 F5 . . -176.8(5)
